data_9004517
loop_
_publ_author_name
'Foord, E. E.'
'Hughes, J. M.'
'Cureton, F. E.'
'Maxwell, C. H.'
'Falster, A. U.'
'Sommer, A. J.'
'Hlava, P. F.'

_publ_section_title
;
 Esperanzaite, NaCa2Al2(AsO4)2F4(OH).2H2O, a new mineral species from
 the La Esperanza mine, Mexico: Descriptive mineralogy and atomic arrangement
;
_journal_name_full 'The Canadian Mineralogist'
_journal_page_first 67
_journal_page_last 72
_journal_volume 37
_journal_year 1999
_chemical_compound_source 'La Esperanza mine, Mexico'
_chemical_formula_sum 'Al2 As2 Ca2 F4 H5 Na0.68 O11'
_chemical_name_mineral Esperanzaite
_space_group_IT_number 11
_symmetry_space_group_name_Hall '-P 2yb'
_symmetry_space_group_name_H-M 'P 1 21/m 1'
_cell_angle_alpha 90
_cell_angle_beta 105.32
_cell_angle_gamma 90
_cell_formula_units_Z 2
_cell_length_a 9.687
_cell_length_b 10.7379
_cell_length_c 5.5523
_cell_volume 557.017
_database_code_amcsd 0005592
_exptl_crystal_density_diffrn 3.319
_cod_original_formula_sum 'As2 Ca2 Al2 Na.68 F4 (O11 H5)'
_cod_database_code 9004517

loop_
_space_group_symop_operation_xyz
x,y,z
x,1/2-y,z
-x,1/2+y,-z
-x,-y,-z

loop_
_atom_site_label
_atom_site_fract_x
_atom_site_fract_y
_atom_site_fract_z
_atom_site_occupancy
_atom_site_U_iso_or_equiv
_atom_site_type_symbol
_atom_site_attached_hydrogens
As1 0.00740 0.25000 0.13970 1.00000 0.00849 As 0
As2 0.54657 0.25000 0.86810 1.00000 0.00823 As 0
Ca 0.35550 0.41750 0.26020 1.00000 0.01102 Ca 0
Al -0.24360 0.41080 0.27500 1.00000 0.00899 Al 0
Na 0.18830 0.25000 -0.29490 0.68000 0.02166 Na 0
F1 0.21910 0.43610 -0.16650 1.00000 0.01697 F 0
F2 0.40380 0.53190 0.64110 1.00000 0.01393 F 0
O-H 0.72600 0.25000 0.38200 1.00000 0.01013 O 1
Wat 0.15110 0.54060 0.37390 1.00000 0.01431 O 2
O1 0.18480 0.25000 0.26700 1.00000 0.01520 O 0
O2 -0.06010 0.37480 0.24700 1.00000 0.01456 O 0
O3 0.42420 0.25000 1.03000 1.00000 0.01013 O 0
O4 0.47100 0.25000 0.56400 1.00000 0.01520 O 0
O5 0.34760 0.62240 0.05820 1.00000 0.01165 O 0
O6 -0.03200 0.25000 -0.17200 1.00000 0.01773 O 0

loop_
_cod_changelog_entry_id
_cod_changelog_entry_author
_cod_changelog_entry_date
_cod_changelog_entry_text
1
;cod-tools version 3.8.0
Id: cif_guess_AMCSD_atom_types 9574 2023-05-10 09:00:05Z saulius
;
2023-05-10T18:49:10+03:00
;Derived atom types and hydrogen counts
from atom names that follow the AMCSD naming convention
(Wat == water, O-H == hydroxyl).
;

loop_
_cod_related_entry_id
_cod_related_entry_database
_cod_related_entry_code
1 AMCSD 0005592
